data_7127605
loop_
_publ_author_name
'Manikandan, Palani'
'Karunakaran, Jayachandran'
'Varathan, Elumalai'
'Schreckenbach, Georg'
'Mohanakrishnan, Arasambattu K.'

_publ_section_title
;
 Diels-Alder reaction of tetraarylcyclopentadienones with
 benzo[b]thiophene S,S-dioxides: an unprecedented de-oxygenation vs.
 sulfur dioxide extrusion.
;
_journal_issue 97
_journal_name_full 'Chemical communications (Cambridge, England)'
_journal_page_first 15317
_journal_page_last 15320
_journal_paper_doi 10.1039/d0cc05842d
_journal_volume 56
_journal_year 2020
_chemical_formula_moiety 'C36 H26 O2'
_chemical_formula_sum 'C36 H26 O2'
_chemical_formula_weight 490.57
_chemical_name_systematic
; 
7,10-bis(4-methoxyphenyl)-8-phenylfluoranthene
;
_space_group_IT_number 2
_space_group_name_Hall '-P 1'
_space_group_name_H-M_alt 'P -1'
_symmetry_cell_setting triclinic
_symmetry_space_group_name_Hall '-P 1'
_symmetry_space_group_name_H-M 'P -1'
_atom_sites_solution_hydrogens geom
_atom_sites_solution_primary direct
_atom_sites_solution_secondary difmap
_audit_creation_method SHELXL-97
_audit_update_record
;
2019-10-21 deposited with the CCDC.	2020-11-05 downloaded from the CCDC.
;
_cell_angle_alpha 108.867(2)
_cell_angle_beta 105.293(3)
_cell_angle_gamma 99.814(4)
_cell_formula_units_Z 2
_cell_length_a 10.4170(3)
_cell_length_b 11.3442(4)
_cell_length_c 12.5770(4)
_cell_measurement_reflns_used 5383
_cell_measurement_temperature 296(2)
_cell_measurement_theta_max 26.52
_cell_measurement_theta_min 1.98
_cell_volume 1302.26(9)
_computing_structure_refinement 'SHELXL-97 (Sheldrick, 1997)'
_computing_structure_solution 'SHELXS-97 (Sheldrick, 1990)'
_diffrn_ambient_temperature 296(2)
_diffrn_measured_fraction_theta_full 0.993
_diffrn_measured_fraction_theta_max 0.993
_diffrn_measurement_device_type 'Bruker Kappa ApexII CCD diffractometer'
_diffrn_measurement_method '\w & \f scans'
_diffrn_radiation_monochromator graphite
_diffrn_radiation_source 'fine-focus sealed tube'
_diffrn_radiation_type MoK\a
_diffrn_radiation_wavelength 0.71073
_diffrn_reflns_av_R_equivalents 0.0406
_diffrn_reflns_av_sigmaI/netI 0.0418
_diffrn_reflns_limit_h_max 12
_diffrn_reflns_limit_h_min -13
_diffrn_reflns_limit_k_max 14
_diffrn_reflns_limit_k_min -14
_diffrn_reflns_limit_l_max 15
_diffrn_reflns_limit_l_min -15
_diffrn_reflns_number 26328
_diffrn_reflns_theta_full 26.52
_diffrn_reflns_theta_max 26.52
_diffrn_reflns_theta_min 1.98
_exptl_absorpt_coefficient_mu 0.076
_exptl_absorpt_correction_T_max 0.981
_exptl_absorpt_correction_T_min 0.974
_exptl_absorpt_correction_type multi-scan
_exptl_absorpt_process_details 'SADABS (Bruker, 2008)'
_exptl_crystal_colour colourless
_exptl_crystal_density_diffrn 1.251
_exptl_crystal_density_method 'not measured'
_exptl_crystal_description block
_exptl_crystal_F_000 516
_exptl_crystal_recrystallization_method 'Re-crystallisation from solvent: ethyl acetate'
_exptl_crystal_size_max 0.35
_exptl_crystal_size_mid 0.30
_exptl_crystal_size_min 0.25
_refine_diff_density_max 0.168
_refine_diff_density_min -0.227
_refine_diff_density_rms 0.040
_refine_ls_extinction_method none
_refine_ls_goodness_of_fit_ref 1.006
_refine_ls_hydrogen_treatment constr
_refine_ls_matrix_type full
_refine_ls_number_parameters 345
_refine_ls_number_reflns 5383
_refine_ls_number_restraints 0
_refine_ls_restrained_S_all 1.006
_refine_ls_R_factor_all 0.0950
_refine_ls_R_factor_gt 0.0466
_refine_ls_shift/su_max 0.000
_refine_ls_shift/su_mean 0.000
_refine_ls_structure_factor_coef Fsqd
_refine_ls_weighting_details 'calc w=1/[\s^2^(Fo^2^)+(0.0697P)^2^+0.1956P] where P=(Fo^2^+2Fc^2^)/3'
_refine_ls_weighting_scheme calc
_refine_ls_wR_factor_gt 0.1124
_refine_ls_wR_factor_ref 0.1427
_reflns_number_gt 3166
_reflns_number_total 5383
_reflns_threshold_expression >2sigma(I)
_cod_data_source_file d0cc05842d2.cif
_cod_data_source_block Final
_cod_depositor_comments
;
The following automatic conversions were performed:

data item '_symmetry_cell_setting' value 'Triclinic' was changed to
'triclinic' in accordance with the
/home/data/users/saulius/crontab/automatic-downloads/rss-feeds/RSC/lib/dictionaries/cif_core.dic
dictionary named 'cif_core.dic' version 2.4.2 last updated on
2011-04-26.

Automatic conversion script
Id: cif_fix_values 7556 2019-12-06 15:28:31Z antanas 
;
_cod_original_cell_volume 1302.26(7)
_cod_database_code 7127605

loop_
_symmetry_equiv_pos_as_xyz
'x, y, z'
'-x, -y, -z'

loop_
_atom_site_label
_atom_site_type_symbol
_atom_site_fract_x
_atom_site_fract_y
_atom_site_fract_z
_atom_site_U_iso_or_equiv
_atom_site_adp_type
_atom_site_occupancy
_atom_site_symmetry_multiplicity
_atom_site_calc_flag
_atom_site_refinement_flags
_atom_site_disorder_assembly
_atom_site_disorder_group
C1 C 1.4461(2) 0.7002(2) 0.25072(18) 0.0534(6) Uani 1 1 d . . .
H1 H 1.5334 0.6987 0.2929 0.064 Uiso 1 1 calc R . .
C2 C 1.3335(2) 0.6543(2) 0.27683(19) 0.0589(6) Uani 1 1 d . . .
H2 H 1.3457 0.6203 0.3357 0.071 Uiso 1 1 calc R . .
C3 C 1.1985(2) 0.6567(2) 0.21757(17) 0.0506(5) Uani 1 1 d . . .
H3 H 1.1235 0.6243 0.2370 0.061 Uiso 1 1 calc R . .
C4 C 1.18000(18) 0.70704(19) 0.13163(16) 0.0393(5) Uani 1 1 d . . .
C5 C 1.29691(18) 0.75009(18) 0.10188(16) 0.0384(4) Uani 1 1 d . . .
C6 C 1.43130(19) 0.74998(19) 0.16033(17) 0.0431(5) Uani 1 1 d . . .
C7 C 1.5359(2) 0.7976(2) 0.12047(19) 0.0502(5) Uani 1 1 d . . .
H7 H 1.6272 0.8000 0.1562 0.060 Uiso 1 1 calc R . .
C8 C 1.5029(2) 0.8399(2) 0.0295(2) 0.0517(6) Uani 1 1 d . . .
H8 H 1.5739 0.8733 0.0063 0.062 Uiso 1 1 calc R . .
C9 C 1.36615(19) 0.83552(19) -0.03097(19) 0.0451(5) Uani 1 1 d . . .
H9 H 1.3471 0.8637 -0.0936 0.054 Uiso 1 1 calc R . .
C10 C 1.26155(18) 0.78851(18) 0.00491(16) 0.0378(4) Uani 1 1 d . . .
C11 C 1.10954(17) 0.76956(18) -0.03101(16) 0.0368(4) Uani 1 1 d . . .
C12 C 1.02049(18) 0.78706(18) -0.12539(16) 0.0383(4) Uani 1 1 d . . .
C13 C 0.88095(18) 0.77218(19) -0.13211(16) 0.0388(5) Uani 1 1 d . . .
C14 C 0.83705(18) 0.73616(19) -0.04918(16) 0.0402(5) Uani 1 1 d . . .
H14 H 0.7451 0.7287 -0.0543 0.048 Uiso 1 1 calc R . .
C15 C 0.92282(18) 0.71047(18) 0.04150(16) 0.0365(4) Uani 1 1 d . . .
C16 C 1.06148(18) 0.72698(18) 0.05015(16) 0.0374(4) Uani 1 1 d . . .
C17 C 0.86222(18) 0.66454(18) 0.12012(16) 0.0362(4) Uani 1 1 d . . .
C18 C 0.74347(19) 0.56124(19) 0.07059(17) 0.0425(5) Uani 1 1 d . . .
H18 H 0.7026 0.5222 -0.0122 0.051 Uiso 1 1 calc R . .
C19 C 0.6836(2) 0.5141(2) 0.13986(18) 0.0467(5) Uani 1 1 d . . .
H19 H 0.6040 0.4444 0.1040 0.056 Uiso 1 1 calc R . .
C20 C 0.7430(2) 0.5714(2) 0.26241(18) 0.0426(5) Uani 1 1 d . . .
C21 C 0.8596(2) 0.6771(2) 0.31471(17) 0.0483(5) Uani 1 1 d . . .
H21 H 0.8984 0.7175 0.3976 0.058 Uiso 1 1 calc R . .
C22 C 0.91797(19) 0.7224(2) 0.24423(16) 0.0443(5) Uani 1 1 d . . .
H22 H 0.9964 0.7933 0.2804 0.053 Uiso 1 1 calc R . .
C23 C 1.07057(18) 0.81235(19) -0.21857(16) 0.0397(5) Uani 1 1 d . . .
C24 C 1.0857(2) 0.9287(2) -0.23236(18) 0.0488(5) Uani 1 1 d . . .
H24 H 1.0636 0.9960 -0.1817 0.059 Uiso 1 1 calc R . .
C25 C 1.1334(2) 0.9477(2) -0.32053(19) 0.0547(6) Uani 1 1 d . . .
H25 H 1.1437 1.0275 -0.3279 0.066 Uiso 1 1 calc R . .
C26 C 1.1654(2) 0.8488(2) -0.39702(18) 0.0526(6) Uani 1 1 d . . .
C27 C 1.1501(2) 0.7319(2) -0.38482(19) 0.0583(6) Uani 1 1 d . . .
H27 H 1.1712 0.6645 -0.4363 0.070 Uiso 1 1 calc R . .
C28 C 1.1037(2) 0.7137(2) -0.29722(19) 0.0531(6) Uani 1 1 d . . .
H28 H 1.0942 0.6339 -0.2901 0.064 Uiso 1 1 calc R . .
C29 C 0.77667(18) 0.79408(19) -0.22549(16) 0.0399(5) Uani 1 1 d . . .
C30 C 0.7043(2) 0.8829(2) -0.19101(18) 0.0483(5) Uani 1 1 d . . .
H30 H 0.7262 0.9323 -0.1102 0.058 Uiso 1 1 calc R . .
C31 C 0.6002(2) 0.8994(2) -0.2745(2) 0.0559(6) Uani 1 1 d . . .
H31 H 0.5527 0.9593 -0.2496 0.067 Uiso 1 1 calc R . .
C32 C 0.5671(2) 0.8276(2) -0.3939(2) 0.0567(6) Uani 1 1 d . . .
H32 H 0.4964 0.8378 -0.4502 0.068 Uiso 1 1 calc R . .
C33 C 0.6386(2) 0.7407(2) -0.42952(19) 0.0571(6) Uani 1 1 d . . .
H33 H 0.6171 0.6927 -0.5106 0.068 Uiso 1 1 calc R . .
C34 C 0.7425(2) 0.7233(2) -0.34676(18) 0.0503(5) Uani 1 1 d . . .
H34 H 0.7900 0.6636 -0.3726 0.060 Uiso 1 1 calc R . .
C35 C 1.2401(3) 0.9765(3) -0.4996(3) 0.1006(11) Uani 1 1 d . . .
H35A H 1.1587 1.0067 -0.5086 0.151 Uiso 1 1 calc R . .
H35B H 1.2670 0.9662 -0.5687 0.151 Uiso 1 1 calc R . .
H35C H 1.3141 1.0386 -0.4296 0.151 Uiso 1 1 calc R . .
C36 C 0.5753(3) 0.4220(3) 0.2905(2) 0.0748(7) Uani 1 1 d . . .
H36A H 0.4987 0.4401 0.2429 0.112 Uiso 1 1 calc R . .
H36B H 0.5523 0.4046 0.3540 0.112 Uiso 1 1 calc R . .
H36C H 0.5948 0.3477 0.2413 0.112 Uiso 1 1 calc R . .
O1 O 0.69467(16) 0.53167(15) 0.34002(13) 0.0610(4) Uani 1 1 d . . .
O2 O 1.21128(17) 0.85606(19) -0.48772(14) 0.0761(5) Uani 1 1 d . . .

loop_
_atom_site_aniso_label
_atom_site_aniso_U_11
_atom_site_aniso_U_22
_atom_site_aniso_U_33
_atom_site_aniso_U_23
_atom_site_aniso_U_13
_atom_site_aniso_U_12
C1 0.0426(12) 0.0694(15) 0.0451(12) 0.0192(11) 0.0075(10) 0.0259(11)
C2 0.0550(13) 0.0857(18) 0.0469(12) 0.0346(12) 0.0146(11) 0.0335(13)
C3 0.0443(11) 0.0735(16) 0.0455(12) 0.0307(11) 0.0180(10) 0.0251(11)
C4 0.0359(10) 0.0453(12) 0.0358(10) 0.0146(9) 0.0101(8) 0.0147(9)
C5 0.0345(10) 0.0377(11) 0.0397(10) 0.0114(9) 0.0107(8) 0.0119(8)
C6 0.0350(10) 0.0440(12) 0.0432(11) 0.0102(9) 0.0085(9) 0.0145(9)
C7 0.0317(10) 0.0483(13) 0.0606(13) 0.0118(11) 0.0114(10) 0.0122(9)
C8 0.0359(11) 0.0475(13) 0.0707(15) 0.0190(11) 0.0239(11) 0.0085(9)
C9 0.0416(11) 0.0422(12) 0.0574(12) 0.0203(10) 0.0230(10) 0.0149(9)
C10 0.0346(10) 0.0361(11) 0.0439(11) 0.0147(9) 0.0146(8) 0.0125(8)
C11 0.0334(9) 0.0397(11) 0.0377(10) 0.0146(9) 0.0123(8) 0.0122(8)
C12 0.0370(10) 0.0401(11) 0.0413(11) 0.0176(9) 0.0144(8) 0.0139(8)
C13 0.0391(10) 0.0429(12) 0.0365(10) 0.0156(9) 0.0130(9) 0.0163(9)
C14 0.0303(9) 0.0504(12) 0.0400(11) 0.0165(9) 0.0118(8) 0.0141(9)
C15 0.0330(9) 0.0400(11) 0.0361(10) 0.0142(9) 0.0113(8) 0.0111(8)
C16 0.0338(10) 0.0406(11) 0.0368(10) 0.0144(9) 0.0105(8) 0.0119(8)
C17 0.0331(9) 0.0415(11) 0.0375(10) 0.0161(9) 0.0137(8) 0.0153(9)
C18 0.0446(11) 0.0433(12) 0.0361(10) 0.0115(9) 0.0137(9) 0.0113(9)
C19 0.0481(11) 0.0393(12) 0.0494(12) 0.0144(10) 0.0189(10) 0.0065(9)
C20 0.0457(11) 0.0471(12) 0.0489(12) 0.0237(10) 0.0273(10) 0.0197(10)
C21 0.0463(12) 0.0622(15) 0.0344(10) 0.0150(10) 0.0147(9) 0.0161(11)
C22 0.0348(10) 0.0521(13) 0.0392(11) 0.0138(10) 0.0110(9) 0.0056(9)
C23 0.0340(10) 0.0490(13) 0.0415(11) 0.0226(10) 0.0134(8) 0.0142(9)
C24 0.0489(12) 0.0483(13) 0.0516(12) 0.0223(11) 0.0170(10) 0.0144(10)
C25 0.0518(12) 0.0569(15) 0.0569(14) 0.0327(12) 0.0137(11) 0.0058(11)
C26 0.0417(11) 0.0744(17) 0.0448(12) 0.0298(12) 0.0154(10) 0.0101(11)
C27 0.0685(15) 0.0690(17) 0.0549(14) 0.0300(12) 0.0342(12) 0.0302(13)
C28 0.0665(14) 0.0552(14) 0.0554(13) 0.0308(11) 0.0308(11) 0.0265(11)
C29 0.0367(10) 0.0479(12) 0.0389(11) 0.0210(9) 0.0130(9) 0.0129(9)
C30 0.0487(12) 0.0500(13) 0.0455(12) 0.0162(10) 0.0143(10) 0.0198(10)
C31 0.0539(13) 0.0564(15) 0.0657(15) 0.0285(12) 0.0186(11) 0.0293(11)
C32 0.0509(12) 0.0706(16) 0.0560(14) 0.0362(13) 0.0114(11) 0.0227(12)
C33 0.0553(13) 0.0771(17) 0.0384(11) 0.0233(11) 0.0117(10) 0.0224(12)
C34 0.0480(12) 0.0638(15) 0.0443(12) 0.0202(11) 0.0184(10) 0.0261(11)
C35 0.110(2) 0.108(3) 0.0750(19) 0.0509(19) 0.0299(17) -0.0179(19)
C36 0.0830(18) 0.0652(17) 0.097(2) 0.0407(15) 0.0552(16) 0.0157(14)
O1 0.0703(10) 0.0681(11) 0.0596(9) 0.0313(8) 0.0380(8) 0.0182(9)
O2 0.0763(11) 0.1025(15) 0.0628(10) 0.0450(10) 0.0359(9) 0.0137(10)

loop_
_atom_type_symbol
_atom_type_description
_atom_type_scat_dispersion_real
_atom_type_scat_dispersion_imag
_atom_type_scat_source
C C 0.0033 0.0016 'International Tables Vol C Tables 4.2.6.8 and 6.1.1.4'
H H 0.0000 0.0000 'International Tables Vol C Tables 4.2.6.8 and 6.1.1.4'
O O 0.0106 0.0060 'International Tables Vol C Tables 4.2.6.8 and 6.1.1.4'

loop_
_geom_angle_atom_site_label_1
_geom_angle_atom_site_label_2
_geom_angle_atom_site_label_3
_geom_angle
_geom_angle_site_symmetry_1
_geom_angle_site_symmetry_3
_geom_angle_publ_flag
C2 C1 C6 120.52(18) . . ?
C2 C1 H1 119.7 . . ?
C6 C1 H1 119.7 . . ?
C1 C2 C3 122.4(2) . . ?
C1 C2 H2 118.8 . . ?
C3 C2 H2 118.8 . . ?
C4 C3 C2 119.06(19) . . ?
C4 C3 H3 120.5 . . ?
C2 C3 H3 120.5 . . ?
C3 C4 C5 118.17(17) . . ?
C3 C4 C16 136.45(17) . . ?
C5 C4 C16 105.33(15) . . ?
C6 C5 C10 123.98(17) . . ?
C6 C5 C4 123.56(18) . . ?
C10 C5 C4 112.43(16) . . ?
C5 C6 C1 116.24(18) . . ?
C5 C6 C7 116.22(18) . . ?
C1 C6 C7 127.53(18) . . ?
C8 C7 C6 119.97(18) . . ?
C8 C7 H7 120.0 . . ?
C6 C7 H7 120.0 . . ?
C7 C8 C9 123.04(19) . . ?
C7 C8 H8 118.5 . . ?
C9 C8 H8 118.5 . . ?
C10 C9 C8 118.44(19) . . ?
C10 C9 H9 120.8 . . ?
C8 C9 H9 120.8 . . ?
C9 C10 C5 118.24(16) . . ?
C9 C10 C11 135.85(17) . . ?
C5 C10 C11 105.88(15) . . ?
C12 C11 C16 122.26(15) . . ?
C12 C11 C10 129.74(16) . . ?
C16 C11 C10 108.00(15) . . ?
C11 C12 C13 117.31(16) . . ?
C11 C12 C23 120.51(15) . . ?
C13 C12 C23 122.08(16) . . ?
C14 C13 C12 119.57(16) . . ?
C14 C13 C29 117.84(15) . . ?
C12 C13 C29 122.59(16) . . ?
C13 C14 C15 123.86(16) . . ?
C13 C14 H14 118.1 . . ?
C15 C14 H14 118.1 . . ?
C16 C15 C14 117.01(16) . . ?
C16 C15 C17 123.91(16) . . ?
C14 C15 C17 119.06(15) . . ?
C15 C16 C11 119.76(16) . . ?
C15 C16 C4 132.14(17) . . ?
C11 C16 C4 108.10(15) . . ?
C18 C17 C22 117.09(17) . . ?
C18 C17 C15 120.04(16) . . ?
C22 C17 C15 122.85(17) . . ?
C19 C18 C17 122.29(18) . . ?
C19 C18 H18 118.9 . . ?
C17 C18 H18 118.9 . . ?
C20 C19 C18 119.30(19) . . ?
C20 C19 H19 120.4 . . ?
C18 C19 H19 120.4 . . ?
O1 C20 C19 124.56(18) . . ?
O1 C20 C21 115.66(17) . . ?
C19 C20 C21 119.78(18) . . ?
C22 C21 C20 120.06(18) . . ?
C22 C21 H21 120.0 . . ?
C20 C21 H21 120.0 . . ?
C21 C22 C17 121.43(18) . . ?
C21 C22 H22 119.3 . . ?
C17 C22 H22 119.3 . . ?
C24 C23 C28 117.40(18) . . ?
C24 C23 C12 123.45(17) . . ?
C28 C23 C12 119.15(17) . . ?
C23 C24 C25 121.3(2) . . ?
C23 C24 H24 119.4 . . ?
C25 C24 H24 119.4 . . ?
C26 C25 C24 120.1(2) . . ?
C26 C25 H25 119.9 . . ?
C24 C25 H25 119.9 . . ?
O2 C26 C27 115.7(2) . . ?
O2 C26 C25 125.1(2) . . ?
C27 C26 C25 119.22(19) . . ?
C26 C27 C28 120.5(2) . . ?
C26 C27 H27 119.8 . . ?
C28 C27 H27 119.8 . . ?
C27 C28 C23 121.5(2) . . ?
C27 C28 H28 119.3 . . ?
C23 C28 H28 119.3 . . ?
C30 C29 C34 117.85(17) . . ?
C30 C29 C13 119.45(17) . . ?
C34 C29 C13 122.59(17) . . ?
C31 C30 C29 121.21(19) . . ?
C31 C30 H30 119.4 . . ?
C29 C30 H30 119.4 . . ?
C32 C31 C30 120.1(2) . . ?
C32 C31 H31 120.0 . . ?
C30 C31 H31 120.0 . . ?
C33 C32 C31 119.48(19) . . ?
C33 C32 H32 120.3 . . ?
C31 C32 H32 120.3 . . ?
C32 C33 C34 120.9(2) . . ?
C32 C33 H33 119.6 . . ?
C34 C33 H33 119.6 . . ?
C33 C34 C29 120.53(19) . . ?
C33 C34 H34 119.7 . . ?
C29 C34 H34 119.7 . . ?
O2 C35 H35A 109.5 . . ?
O2 C35 H35B 109.5 . . ?
H35A C35 H35B 109.5 . . ?
O2 C35 H35C 109.5 . . ?
H35A C35 H35C 109.5 . . ?
H35B C35 H35C 109.5 . . ?
O1 C36 H36A 109.5 . . ?
O1 C36 H36B 109.5 . . ?
H36A C36 H36B 109.5 . . ?
O1 C36 H36C 109.5 . . ?
H36A C36 H36C 109.5 . . ?
H36B C36 H36C 109.5 . . ?
C20 O1 C36 117.86(17) . . ?
C26 O2 C35 118.7(2) . . ?

loop_
_geom_bond_atom_site_label_1
_geom_bond_atom_site_label_2
_geom_bond_distance
_geom_bond_site_symmetry_2
_geom_bond_publ_flag
C1 C2 1.365(3) . ?
C1 C6 1.410(3) . ?
C1 H1 0.9300 . ?
C2 C3 1.416(3) . ?
C2 H2 0.9300 . ?
C3 C4 1.363(3) . ?
C3 H3 0.9300 . ?
C4 C5 1.420(2) . ?
C4 C16 1.484(2) . ?
C5 C6 1.399(2) . ?
C5 C10 1.405(3) . ?
C6 C7 1.411(3) . ?
C7 C8 1.365(3) . ?
C7 H7 0.9300 . ?
C8 C9 1.411(3) . ?
C8 H8 0.9300 . ?
C9 C10 1.376(2) . ?
C9 H9 0.9300 . ?
C10 C11 1.484(2) . ?
C11 C12 1.394(2) . ?
C11 C16 1.425(2) . ?
C12 C13 1.411(2) . ?
C12 C23 1.489(2) . ?
C13 C14 1.388(3) . ?
C13 C29 1.493(2) . ?
C14 C15 1.396(2) . ?
C14 H14 0.9300 . ?
C15 C16 1.395(2) . ?
C15 C17 1.483(2) . ?
C17 C18 1.385(3) . ?
C17 C22 1.391(2) . ?
C18 C19 1.381(3) . ?
C18 H18 0.9300 . ?
C19 C20 1.376(3) . ?
C19 H19 0.9300 . ?
C20 O1 1.369(2) . ?
C20 C21 1.385(3) . ?
C21 C22 1.376(3) . ?
C21 H21 0.9300 . ?
C22 H22 0.9300 . ?
C23 C24 1.374(3) . ?
C23 C28 1.395(3) . ?
C24 C25 1.390(3) . ?
C24 H24 0.9300 . ?
C25 C26 1.377(3) . ?
C25 H25 0.9300 . ?
C26 O2 1.368(2) . ?
C26 C27 1.370(3) . ?
C27 C28 1.372(3) . ?
C27 H27 0.9300 . ?
C28 H28 0.9300 . ?
C29 C30 1.386(3) . ?
C29 C34 1.386(3) . ?
C30 C31 1.381(3) . ?
C30 H30 0.9300 . ?
C31 C32 1.370(3) . ?
C31 H31 0.9300 . ?
C32 C33 1.367(3) . ?
C32 H32 0.9300 . ?
C33 C34 1.380(3) . ?
C33 H33 0.9300 . ?
C34 H34 0.9300 . ?
C35 O2 1.413(3) . ?
C35 H35A 0.9600 . ?
C35 H35B 0.9600 . ?
C35 H35C 0.9600 . ?
C36 O1 1.430(3) . ?
C36 H36A 0.9600 . ?
C36 H36B 0.9600 . ?
C36 H36C 0.9600 . ?

loop_
_geom_torsion_atom_site_label_1
_geom_torsion_atom_site_label_2
_geom_torsion_atom_site_label_3
_geom_torsion_atom_site_label_4
_geom_torsion
_geom_torsion_site_symmetry_1
_geom_torsion_site_symmetry_2
_geom_torsion_site_symmetry_3
_geom_torsion_site_symmetry_4
_geom_torsion_publ_flag
C6 C1 C2 C3 -1.4(3) . . . . ?
C1 C2 C3 C4 -0.3(3) . . . . ?
C2 C3 C4 C5 2.6(3) . . . . ?
C2 C3 C4 C16 179.5(2) . . . . ?
C3 C4 C5 C6 -3.5(3) . . . . ?
C16 C4 C5 C6 178.70(17) . . . . ?
C3 C4 C5 C10 174.50(17) . . . . ?
C16 C4 C5 C10 -3.3(2) . . . . ?
C10 C5 C6 C1 -175.94(18) . . . . ?
C4 C5 C6 C1 1.9(3) . . . . ?
C10 C5 C6 C7 3.0(3) . . . . ?
C4 C5 C6 C7 -179.23(18) . . . . ?
C2 C1 C6 C5 0.6(3) . . . . ?
C2 C1 C6 C7 -178.2(2) . . . . ?
C5 C6 C7 C8 -0.2(3) . . . . ?
C1 C6 C7 C8 178.6(2) . . . . ?
C6 C7 C8 C9 -1.9(3) . . . . ?
C7 C8 C9 C10 1.2(3) . . . . ?
C8 C9 C10 C5 1.4(3) . . . . ?
C8 C9 C10 C11 178.8(2) . . . . ?
C6 C5 C10 C9 -3.6(3) . . . . ?
C4 C5 C10 C9 178.34(17) . . . . ?
C6 C5 C10 C11 178.29(17) . . . . ?
C4 C5 C10 C11 0.3(2) . . . . ?
C9 C10 C11 C12 5.7(4) . . . . ?
C5 C10 C11 C12 -176.80(18) . . . . ?
C9 C10 C11 C16 -174.5(2) . . . . ?
C5 C10 C11 C16 3.0(2) . . . . ?
C16 C11 C12 C13 5.5(3) . . . . ?
C10 C11 C12 C13 -174.67(18) . . . . ?
C16 C11 C12 C23 -170.81(17) . . . . ?
C10 C11 C12 C23 9.0(3) . . . . ?
C11 C12 C13 C14 -2.6(3) . . . . ?
C23 C12 C13 C14 173.70(17) . . . . ?
C11 C12 C13 C29 177.21(17) . . . . ?
C23 C12 C13 C29 -6.5(3) . . . . ?
C12 C13 C14 C15 -1.3(3) . . . . ?
C29 C13 C14 C15 178.86(18) . . . . ?
C13 C14 C15 C16 2.3(3) . . . . ?
C13 C14 C15 C17 -176.09(17) . . . . ?
C14 C15 C16 C11 0.6(3) . . . . ?
C17 C15 C16 C11 178.92(16) . . . . ?
C14 C15 C16 C4 -178.67(19) . . . . ?
C17 C15 C16 C4 -0.3(3) . . . . ?
C12 C11 C16 C15 -4.6(3) . . . . ?
C10 C11 C16 C15 175.55(17) . . . . ?
C12 C11 C16 C4 174.80(17) . . . . ?
C10 C11 C16 C4 -5.0(2) . . . . ?
C3 C4 C16 C15 7.2(4) . . . . ?
C5 C4 C16 C15 -175.6(2) . . . . ?
C3 C4 C16 C11 -172.1(2) . . . . ?
C5 C4 C16 C11 5.1(2) . . . . ?
C16 C15 C17 C18 -128.0(2) . . . . ?
C14 C15 C17 C18 50.3(2) . . . . ?
C16 C15 C17 C22 53.2(3) . . . . ?
C14 C15 C17 C22 -128.5(2) . . . . ?
C22 C17 C18 C19 -1.7(3) . . . . ?
C15 C17 C18 C19 179.48(17) . . . . ?
C17 C18 C19 C20 0.2(3) . . . . ?
C18 C19 C20 O1 -178.67(17) . . . . ?
C18 C19 C20 C21 1.6(3) . . . . ?
O1 C20 C21 C22 178.46(17) . . . . ?
C19 C20 C21 C22 -1.8(3) . . . . ?
C20 C21 C22 C17 0.2(3) . . . . ?
C18 C17 C22 C21 1.5(3) . . . . ?
C15 C17 C22 C21 -179.72(17) . . . . ?
C11 C12 C23 C24 -111.9(2) . . . . ?
C13 C12 C23 C24 71.9(3) . . . . ?
C11 C12 C23 C28 68.4(2) . . . . ?
C13 C12 C23 C28 -107.7(2) . . . . ?
C28 C23 C24 C25 -0.6(3) . . . . ?
C12 C23 C24 C25 179.75(17) . . . . ?
C23 C24 C25 C26 0.6(3) . . . . ?
C24 C25 C26 O2 179.09(18) . . . . ?
C24 C25 C26 C27 -0.2(3) . . . . ?
O2 C26 C27 C28 -179.54(18) . . . . ?
C25 C26 C27 C28 -0.2(3) . . . . ?
C26 C27 C28 C23 0.2(3) . . . . ?
C24 C23 C28 C27 0.2(3) . . . . ?
C12 C23 C28 C27 179.87(18) . . . . ?
C14 C13 C29 C30 55.9(3) . . . . ?
C12 C13 C29 C30 -123.9(2) . . . . ?
C14 C13 C29 C34 -120.1(2) . . . . ?
C12 C13 C29 C34 60.0(3) . . . . ?
C34 C29 C30 C31 0.8(3) . . . . ?
C13 C29 C30 C31 -175.44(19) . . . . ?
C29 C30 C31 C32 -0.2(3) . . . . ?
C30 C31 C32 C33 -0.7(3) . . . . ?
C31 C32 C33 C34 0.9(3) . . . . ?
C32 C33 C34 C29 -0.2(3) . . . . ?
C30 C29 C34 C33 -0.6(3) . . . . ?
C13 C29 C34 C33 175.49(19) . . . . ?
C19 C20 O1 C36 0.9(3) . . . . ?
C21 C20 O1 C36 -179.37(19) . . . . ?
C27 C26 O2 C35 -175.0(2) . . . . ?
C25 C26 O2 C35 5.7(3) . . . . ?
